data_9009624
loop_
_publ_author_name
'Mereiter, K.'

_publ_section_title
;Crystal structure and crystallographic properties of a schrockingerite from
 Joachimsthal Locality: Joachimsthal, Czech Republic
;
_journal_name_full 'Tschermaks Mineralogische und Petrographische Mitteilungen'
_journal_page_first 1
_journal_page_last 18
_journal_volume 35
_journal_year 1986
_chemical_compound_source 'Joachimsthal, Czech Republic'
_chemical_formula_sum 'C3 H20 Ca3 F Na O25 S U'
_chemical_name_mineral Schrockingerite
_space_group_IT_number 2
_symmetry_space_group_name_Hall '-P 1'
_symmetry_space_group_name_H-M 'P -1'
_cell_angle_alpha 91.41
_cell_angle_beta 92.33
_cell_angle_gamma 120.26
_cell_formula_units_Z 2
_cell_length_a 9.634
_cell_length_b 9.635
_cell_length_c 14.391
_cell_volume 1151.286
_database_code_amcsd 0015705
_exptl_crystal_density_diffrn 2.563
_cod_original_formula_sum 'Na Ca3 U O25 C3 S F H20'
_cod_database_code 9009624

loop_
_space_group_symop_operation_xyz
x,y,z
-x,-y,-z

loop_
_atom_site_aniso_label
_atom_site_aniso_U_11
_atom_site_aniso_U_22
_atom_site_aniso_U_33
_atom_site_aniso_U_12
_atom_site_aniso_U_13
_atom_site_aniso_U_23
Na1 0.02090 0.02310 0.04660 0.01090 0.00220 0.00300
Ca1 0.01360 0.01330 0.02210 0.00730 0.00090 0.00120
Ca2 0.01260 0.01270 0.02420 0.00610 0.00110 0.00090
Ca3 0.01360 0.01180 0.02610 0.00620 -0.00030 -0.00040
U 0.01090 0.00980 0.01590 0.00520 0.00040 0.00010
O1 0.03500 0.02800 0.01700 0.02100 -0.00300 -0.00400
O2 0.03400 0.02900 0.02000 0.01700 0.00400 0.00300
C1 0.01500 0.01300 0.02100 0.00600 0.00000 0.00000
O11 0.01500 0.01200 0.03600 0.00700 0.00100 0.00200
O12 0.01500 0.01300 0.03700 0.00800 0.00000 0.00100
O13 0.01400 0.01800 0.04000 0.01000 0.00700 0.00400
C2 0.01500 0.01500 0.02100 0.00700 0.00100 0.00200
O21 0.01500 0.01200 0.03600 0.00700 0.00100 0.00200
O22 0.01500 0.01300 0.03700 0.00800 0.00000 0.00100
O23 0.01300 0.01600 0.03900 0.00700 -0.00300 -0.00100
C3 0.01600 0.01800 0.02100 0.01000 -0.00100 -0.00100
O31 0.01200 0.01700 0.03300 0.00700 0.00200 0.00400
O32 0.01300 0.01600 0.03900 0.00900 0.00200 0.00000
O33 0.02000 0.01400 0.03700 0.01000 0.00000 0.00000
S 0.01780 0.01770 0.01640 0.00910 0.00100 0.00110
O41 0.03000 0.01700 0.02900 0.01300 0.00100 -0.00100
O42 0.02200 0.02600 0.02700 0.01500 0.00100 0.00200
O43 0.01800 0.02000 0.02600 0.00400 0.00100 0.00100
O44 0.03400 0.03400 0.01900 0.01700 0.00300 0.00300
F 0.01800 0.01600 0.02400 0.01000 0.00100 0.00100
Ow1 0.05600 0.04100 0.02800 0.03400 -0.00100 -0.00100
Ow2 0.02600 0.05900 0.03200 0.01900 -0.00100 0.00100
Ow3 0.04800 0.02600 0.03000 0.01000 0.00200 0.00100
Wat4 0.04600 0.03700 0.02300 0.02600 0.00300 -0.00200
Ow5 0.04200 0.04400 0.02600 0.03200 -0.00100 0.00300
Ow6 0.04300 0.03800 0.03200 0.00600 0.00100 0.00200
Ow7 0.02900 0.03200 0.04000 0.01800 0.00200 -0.00200
Ow8 0.03000 0.03100 0.03600 0.01400 -0.00200 -0.00100
Ow9 0.03600 0.02800 0.04200 0.01600 0.00500 0.00900
Wat10 0.06600 0.05400 0.05800 0.03500 0.02400 0.02300

loop_
_atom_site_label
_atom_site_fract_x
_atom_site_fract_y
_atom_site_fract_z
_atom_site_U_iso_or_equiv
_atom_site_type_symbol
_atom_site_attached_hydrogens
Na1 0.98070 -0.01710 0.29110 0.03040 Na 0
Ca1 0.65967 0.54833 0.22586 0.01646 Ca 0
Ca2 0.85297 0.28170 0.22560 0.01646 Ca 0
Ca3 0.39837 0.09304 0.22045 0.01773 Ca 0
U 0.30069 0.63823 0.18883 0.01267 U 0
O1 0.28970 0.63250 0.06290 0.02406 O 0
O2 0.31150 0.64810 0.31190 0.02786 O 0
C1 0.04410 0.70690 0.19630 0.01646 C 0
O11 0.01790 0.56080 0.19090 0.02280 O 0
O12 0.19280 0.81730 0.18930 0.02026 O 0
O13 -0.06560 0.73910 0.20740 0.02280 O 0
C2 0.62820 0.89630 0.20110 0.01773 C 0
O21 0.50800 0.92100 0.19180 0.02153 O 0
O22 0.58670 0.74530 0.19450 0.02153 O 0
O23 0.77120 0.00590 0.21620 0.02406 O 0
C3 0.23180 0.31190 0.19620 0.01773 C 0
O31 0.37590 0.43240 0.18950 0.02026 O 0
O32 0.12100 0.35070 0.19230 0.02153 O 0
O33 0.20150 0.17100 0.20660 0.02406 O 0
S 0.65277 0.32185 0.38397 0.01773 S 0
O41 0.62880 0.16630 0.34580 0.02533 O 0
O42 0.51680 0.33890 0.34540 0.02406 O 0
O43 0.80220 0.45180 0.34730 0.02406 O 0
O44 0.66170 0.33000 0.48540 0.02913 O 0
F 0.63650 0.30720 0.17440 0.01900 F 0
Ow1 0.74860 0.73960 0.36860 0.04053 O 0
Ow2 0.97860 0.23240 0.36860 0.04053 O 0
Ow3 0.23450 -0.00350 0.36420 0.03926 O 0
Wat4 0.65080 0.56030 0.05540 0.03293 O 2
Ow5 0.83380 0.22070 0.05770 0.03293 O 0
Ow6 0.37980 0.08860 0.04930 0.04433 O 0
Ow7 0.70960 0.62580 0.55680 0.03293 O 0
Ow8 0.91960 0.29840 0.55770 0.03293 O 0
Ow9 0.37990 0.08730 0.55660 0.03546 O 0
Wat10 0.93890 0.84270 0.02190 0.05573 O 2
H1a 0.74700 0.68800 0.42500 0.07979 H 0
H1b 0.69200 0.79600 0.37800 0.07979 H 0
H2a 0.93500 0.24400 0.42500 0.07979 H 0
H2b 0.09400 0.29100 0.37800 0.07979 H 0
H3a 0.29800 0.05200 0.42000 0.07979 H 0
H3b 0.17900 -0.11700 0.37400 0.07979 H 0
H5a 0.82200 0.29200 0.01700 0.07979 H 0
H5b 0.91400 0.20000 0.03500 0.07979 H 0
H6a 0.46800 0.15700 0.01300 0.07979 H 0
H6b 0.32100 -0.01600 0.01700 0.07979 H 0
H7a 0.62300 0.63300 0.58300 0.07979 H 0
H7b 0.67700 0.51400 0.54800 0.07979 H 0
H8a 0.01700 0.39100 0.58400 0.07979 H 0
H8b 0.83900 0.32900 0.54900 0.07979 H 0
H9a 0.37800 -0.00400 0.58300 0.07979 H 0
H9b 0.49000 0.16600 0.54800 0.07979 H 0

loop_
_cod_changelog_entry_id
_cod_changelog_entry_author
_cod_changelog_entry_date
_cod_changelog_entry_text
1
;cod-tools version 3.8.0
Id: cif_guess_AMCSD_atom_types 9581 2023-05-17 12:35:41Z saulius
;
2023-05-18T08:43:02+03:00
;Derived atom types and hydrogen counts
from atom names that follow the AMCSD naming convention
(Wat == water, O-H == hydroxyl).
;

loop_
_cod_related_entry_id
_cod_related_entry_database
_cod_related_entry_code
1 AMCSD 0015705
